data_7030439
loop_
_publ_author_name
'Liang, Li-Li'
'Ren, Shi-Bin'
'Zhang, Jun'
'Li, Yi-Zhi'
'Du, Hong-Bin'
'You, Xiao-Zeng'

_publ_section_title
;
 Two unprecedented NLO-active coordination polymers constructed by a
 semi-rigid tetrahedral linker.
;
_journal_issue 33
_journal_name_full 'Dalton transactions (Cambridge, England : 2003)'
_journal_page_first 7723
_journal_page_last 7726
_journal_paper_doi 10.1039/c0dt00255k
_journal_volume 39
_journal_year 2010
_chemical_formula_moiety 'C70 H67 N O30 Zn4'
_chemical_formula_sum 'C70 H67 N O30 Zn4'
_chemical_formula_weight 1663.73
_chemical_name_systematic
;
?
;
_space_group_IT_number 9
_symmetry_cell_setting monoclinic
_symmetry_space_group_name_Hall 'C -2yc'
_symmetry_space_group_name_H-M 'C 1 c 1'
_atom_sites_solution_hydrogens geom
_atom_sites_solution_primary direct
_atom_sites_solution_secondary difmap
_audit_creation_method SHELXL-97
_cell_angle_alpha 90.00
_cell_angle_beta 130.42
_cell_angle_gamma 90.00
_cell_formula_units_Z 4
_cell_length_a 24.602(4)
_cell_length_b 19.992(3)
_cell_length_c 18.972(3)
_cell_measurement_reflns_used 4045
_cell_measurement_temperature 291(2)
_cell_measurement_theta_max 21.391
_cell_measurement_theta_min 2.478
_cell_volume 7104.0(19)
_computing_cell_refinement SMART
_computing_data_collection 'SMART (Bruker, 2000)'
_computing_data_reduction SAINT
_computing_molecular_graphics SHELXTL
_computing_publication_material SHELXTL
_computing_structure_refinement 'SHELXL-97 (Sheldrick, 1997)'
_computing_structure_solution 'SHELXS-97 (Sheldrick, 1990)'
_diffrn_ambient_temperature 291(2)
_diffrn_measured_fraction_theta_full 0.997
_diffrn_measured_fraction_theta_max 0.997
_diffrn_measurement_device_type 'Bruker Smart Apex CCD area detector'
_diffrn_measurement_method 'phi and omega scans'
_diffrn_radiation_monochromator 'graphite '
_diffrn_radiation_source 'fine-focus sealed tube'
_diffrn_radiation_type MoK\a
_diffrn_radiation_wavelength 0.71073
_diffrn_reflns_av_R_equivalents 0.0407
_diffrn_reflns_av_sigmaI/netI 0.0642
_diffrn_reflns_limit_h_max 30
_diffrn_reflns_limit_h_min -21
_diffrn_reflns_limit_k_max 24
_diffrn_reflns_limit_k_min -22
_diffrn_reflns_limit_l_max 22
_diffrn_reflns_limit_l_min -23
_diffrn_reflns_number 19190
_diffrn_reflns_theta_full 25.99
_diffrn_reflns_theta_max 25.99
_diffrn_reflns_theta_min 2.04
_exptl_absorpt_coefficient_mu 1.423
_exptl_absorpt_correction_T_max 0.7448
_exptl_absorpt_correction_T_min 0.6913
_exptl_absorpt_correction_type multi-scan
_exptl_absorpt_process_details 'SADABS; Bruker, 2000'
_exptl_crystal_colour colorless
_exptl_crystal_density_diffrn 1.555
_exptl_crystal_density_method 'not measured'
_exptl_crystal_description block
_exptl_crystal_F_000 3416
_exptl_crystal_size_max 0.28
_exptl_crystal_size_mid 0.24
_exptl_crystal_size_min 0.22
_refine_diff_density_max 0.507
_refine_diff_density_min -0.645
_refine_diff_density_rms 0.074
_refine_ls_abs_structure_details 'Flack H D (1983), Acta Cryst. A39, 876-881'
_refine_ls_abs_structure_Flack 0.069(13)
_refine_ls_extinction_method none
_refine_ls_goodness_of_fit_ref 0.991
_refine_ls_hydrogen_treatment constr
_refine_ls_matrix_type fullcycle
_refine_ls_number_parameters 853
_refine_ls_number_reflns 9935
_refine_ls_number_restraints 2
_refine_ls_restrained_S_all 0.991
_refine_ls_R_factor_all 0.0720
_refine_ls_R_factor_gt 0.0582
_refine_ls_shift/su_max 0.000
_refine_ls_shift/su_mean 0.000
_refine_ls_structure_factor_coef Fsqd
_refine_ls_weighting_details 'calc w=1/[\s^2^(Fo^2^)+(0.0900P)^2^+1.9900P] where P=(Fo^2^+2Fc^2^)/3'
_refine_ls_weighting_scheme calc
_refine_ls_wR_factor_gt 0.1385
_refine_ls_wR_factor_ref 0.1429
_reflns_number_gt 7718
_reflns_number_total 9935
_reflns_threshold_expression >2sigma(I)
_cod_data_source_file c0dt00255k.txt
_cod_data_source_block 1
_cod_original_cell_volume 7104.4(19)
_cod_original_sg_symbol_Hall Cc
_cod_original_sg_symbol_H-M Cc
_cod_database_code 7030439

loop_
_symmetry_equiv_pos_as_xyz
'x, y, z'
'x, -y, z+1/2'
'x+1/2, y+1/2, z'
'x+1/2, -y+1/2, z+1/2'

loop_
_atom_site_label
_atom_site_type_symbol
_atom_site_fract_x
_atom_site_fract_y
_atom_site_fract_z
_atom_site_U_iso_or_equiv
_atom_site_adp_type
_atom_site_occupancy
_atom_site_symmetry_multiplicity
_atom_site_calc_flag
_atom_site_refinement_flags
C1 C -0.0037(4) 0.0899(4) 0.0840(5) 0.0466(17) Uani 1 1 d .
C2 C 0.0600(4) 0.0950(4) 0.1885(4) 0.0477(18) Uani 1 1 d .
H2A H 0.0640 0.1396 0.2115 0.057 Uiso 1 1 calc R
H2B H 0.0558 0.0629 0.2231 0.057 Uiso 1 1 calc R
C3 C 0.1826(2) 0.0518(2) 0.2708(2) 0.0413(16) Uani 1 1 d G
C4 C 0.2039(2) 0.0539(2) 0.3588(3) 0.0490(18) Uani 1 1 d G
H4 H 0.1731 0.0706 0.3671 0.059 Uiso 1 1 calc R
C5 C 0.2712(3) 0.0310(2) 0.4345(2) 0.0501(19) Uani 1 1 d G
H5 H 0.2855 0.0323 0.4935 0.060 Uiso 1 1 calc R
C6 C 0.31728(19) 0.0060(2) 0.4222(3) 0.0519(19) Uani 1 1 d G
C7 C 0.2960(2) 0.0039(2) 0.3341(3) 0.053(2) Uani 1 1 d G
H7 H 0.3268 -0.0128 0.3258 0.064 Uiso 1 1 calc R
C8 C 0.2286(2) 0.0269(3) 0.2584(2) 0.0519(18) Uani 1 1 d G
H8 H 0.2144 0.0255 0.1995 0.062 Uiso 1 1 calc R
C9 C 0.3904(4) -0.0194(3) 0.5018(5) 0.0387(15) Uani 1 1 d .
C10 C -0.0032(4) 0.0166(4) 0.0586(5) 0.0524(19) Uani 1 1 d .
H10A H -0.0433 0.0089 -0.0065 0.063 Uiso 1 1 calc R
H10B H 0.0405 0.0075 0.0696 0.063 Uiso 1 1 calc R
C11 C 0.0029(3) -0.09263(14) 0.1146(4) 0.0508(17) Uani 1 1 d G
C12 C 0.0148(3) -0.1242(2) 0.0604(3) 0.062(2) Uani 1 1 d G
H12 H 0.0190 -0.0990 0.0230 0.074 Uiso 1 1 calc R
C13 C 0.0203(3) -0.1935(2) 0.0621(3) 0.0470(18) Uani 1 1 d G
H13 H 0.0283 -0.2146 0.0258 0.056 Uiso 1 1 calc R
C14 C 0.0140(3) -0.23118(14) 0.1180(4) 0.0495(18) Uani 1 1 d G
C15 C 0.0021(3) -0.19958(19) 0.1722(3) 0.0518(19) Uani 1 1 d G
H15 H -0.0022 -0.2248 0.2097 0.062 Uiso 1 1 calc R
C16 C -0.0035(3) -0.1303(2) 0.1705(3) 0.0509(19) Uani 1 1 d G
H16 H -0.0114 -0.1092 0.2068 0.061 Uiso 1 1 calc R
C17 C 0.0250(4) -0.3066(3) 0.1258(5) 0.0484(18) Uani 1 1 d .
C18 C -0.0703(4) 0.1051(4) 0.0651(5) 0.0463(17) Uani 1 1 d .
H18A H -0.0845 0.0675 0.0822 0.056 Uiso 1 1 calc R
H18B H -0.0642 0.1439 0.1003 0.056 Uiso 1 1 calc R
C19 C -0.1887(2) 0.0886(3) -0.0832(3) 0.0517(19) Uani 1 1 d G
C20 C -0.2225(2) 0.0652(2) -0.0512(2) 0.0457(17) Uani 1 1 d G
H20 H -0.1994 0.0675 0.0115 0.055 Uiso 1 1 calc R
C21 C -0.2909(2) 0.0384(2) -0.1130(3) 0.0502(19) Uani 1 1 d G
H21 H -0.3135 0.0227 -0.0916 0.060 Uiso 1 1 calc R
C22 C -0.3254(2) 0.0349(2) -0.2068(3) 0.054(2) Uani 1 1 d G
C23 C -0.2916(3) 0.0583(3) -0.2388(2) 0.054(2) Uani 1 1 d G
H23 H -0.3147 0.0560 -0.3016 0.064 Uiso 1 1 calc R
C24 C -0.2233(3) 0.0851(3) -0.1770(3) 0.062(2) Uani 1 1 d G
H24 H -0.2007 0.1008 -0.1984 0.074 Uiso 1 1 calc R
C25 C -0.3955(4) -0.0014(4) -0.2731(6) 0.059(2) Uani 1 1 d .
C26 C 0.0070(4) 0.1312(3) 0.0264(5) 0.0440(17) Uani 1 1 d .
H26A H 0.0526 0.1211 0.0430 0.053 Uiso 1 1 calc R
H26B H -0.0308 0.1225 -0.0391 0.053 Uiso 1 1 calc R
C27 C 0.0002(3) 0.24888(17) -0.0053(3) 0.0457(17) Uani 1 1 d G
C28 C -0.0070(3) 0.23609(16) -0.0830(3) 0.0473(17) Uani 1 1 d G
H28 H -0.0058 0.1923 -0.0985 0.057 Uiso 1 1 calc R
C29 C -0.0161(3) 0.2887(2) -0.1377(3) 0.0498(18) Uani 1 1 d G
H29 H -0.0210 0.2802 -0.1897 0.060 Uiso 1 1 calc R
C30 C -0.0180(3) 0.35419(18) -0.1146(3) 0.058(2) Uani 1 1 d G
C31 C -0.0107(3) 0.36698(15) -0.0368(3) 0.053(2) Uani 1 1 d G
H31 H -0.0119 0.4108 -0.0213 0.063 Uiso 1 1 calc R
C32 C -0.0016(3) 0.3143(2) 0.0179(3) 0.056(2) Uani 1 1 d G
H32 H 0.0033 0.3229 0.0699 0.068 Uiso 1 1 calc R
C33 C -0.0268(4) 0.4091(3) -0.1755(5) 0.0479(18) Uani 1 1 d .
C34 C 0.2303(4) 0.1669(3) 0.0666(5) 0.0396(15) Uani 1 1 d .
C35 C 0.1682(4) 0.1187(3) 0.0188(4) 0.0373(14) Uani 1 1 d .
H35A H 0.1373 0.1320 0.0312 0.045 Uiso 1 1 calc R
H35B H 0.1408 0.1214 -0.0476 0.045 Uiso 1 1 calc R
C36 C 0.1437(2) 0.00122(16) -0.0055(3) 0.0488(19) Uani 1 1 d G
C37 C 0.1727(2) -0.0625(2) 0.0253(3) 0.058(2) Uani 1 1 d G
H37 H 0.2200 -0.0677 0.0789 0.070 Uiso 1 1 calc R
C38 C 0.1311(3) -0.11839(15) -0.0241(3) 0.060(2) Uani 1 1 d G
H38 H 0.1505 -0.1610 -0.0035 0.072 Uiso 1 1 calc R
C39 C 0.0604(2) -0.11063(16) -0.1042(3) 0.055(2) Uani 1 1 d G
C40 C 0.03131(19) -0.0469(2) -0.1350(3) 0.0411(16) Uani 1 1 d G
H40 H -0.0160 -0.0418 -0.1886 0.049 Uiso 1 1 calc R
C41 C 0.0729(2) 0.00898(15) -0.0857(3) 0.050(2) Uani 1 1 d G
H41 H 0.0535 0.0516 -0.1063 0.060 Uiso 1 1 calc R
C42 C 0.0193(4) -0.1730(4) -0.1541(5) 0.057(2) Uani 1 1 d .
C43 C 0.2669(4) 0.1640(4) 0.1697(4) 0.0419(16) Uani 1 1 d .
H43A H 0.2830 0.1188 0.1932 0.050 Uiso 1 1 calc R
H43B H 0.3079 0.1936 0.2051 0.050 Uiso 1 1 calc R
C44 C 0.2345(2) 0.2095(2) 0.2575(2) 0.0445(17) Uani 1 1 d G
C45 C 0.1792(2) 0.2367(2) 0.2504(2) 0.0507(19) Uani 1 1 d G
H45 H 0.1340 0.2413 0.1927 0.061 Uiso 1 1 calc R
C46 C 0.1914(2) 0.2572(2) 0.3297(3) 0.0447(17) Uani 1 1 d G
H46 H 0.1543 0.2754 0.3249 0.054 Uiso 1 1 calc R
C47 C 0.2589(3) 0.2504(2) 0.4160(2) 0.0473(17) Uani 1 1 d G
C48 C 0.3142(2) 0.2231(3) 0.4230(2) 0.056(2) Uani 1 1 d G
H48 H 0.3594 0.2186 0.4808 0.067 Uiso 1 1 calc R
C49 C 0.3020(2) 0.2027(2) 0.3438(3) 0.055(2) Uani 1 1 d G
H49 H 0.3391 0.1845 0.3485 0.066 Uiso 1 1 calc R
C50 C 0.2769(4) 0.2720(4) 0.5040(5) 0.0478(18) Uani 1 1 d .
C51 C 0.2023(4) 0.2352(3) 0.0303(5) 0.0463(17) Uani 1 1 d .
H51A H 0.1808 0.2385 -0.0342 0.056 Uiso 1 1 calc R
H51B H 0.1670 0.2473 0.0358 0.056 Uiso 1 1 calc R
C52 C 0.2546(3) 0.34277(14) 0.0891(4) 0.059(2) Uani 1 1 d G
C53 C 0.1880(2) 0.37277(19) 0.0259(4) 0.064(3) Uani 1 1 d G
H53 H 0.1476 0.3465 -0.0150 0.077 Uiso 1 1 calc R
C54 C 0.1818(2) 0.4420(2) 0.0237(3) 0.055(2) Uani 1 1 d G
H54 H 0.1373 0.4621 -0.0186 0.066 Uiso 1 1 calc R
C55 C 0.2422(3) 0.48122(14) 0.0849(4) 0.053(2) Uani 1 1 d G
C56 C 0.3087(2) 0.4512(2) 0.1481(3) 0.0494(18) Uani 1 1 d G
H56 H 0.3491 0.4775 0.1890 0.059 Uiso 1 1 calc R
C57 C 0.3149(2) 0.3820(2) 0.1502(3) 0.056(2) Uani 1 1 d G
H57 H 0.3594 0.3619 0.1925 0.067 Uiso 1 1 calc R
C58 C 0.2264(5) 0.5551(3) 0.0775(6) 0.0495(19) Uani 1 1 d .
C59 C 0.2822(4) 0.1474(4) 0.0564(5) 0.0485(18) Uani 1 1 d .
H59A H 0.3073 0.1071 0.0915 0.058 Uiso 1 1 calc R
H59B H 0.3168 0.1828 0.0781 0.058 Uiso 1 1 calc R
C60 C 0.2656(3) 0.1549(2) -0.0859(3) 0.0462(18) Uani 1 1 d G
C61 C 0.3338(2) 0.1791(2) -0.0422(2) 0.0507(18) Uani 1 1 d G
H61 H 0.3673 0.1814 0.0220 0.061 Uiso 1 1 calc R
C62 C 0.3519(2) 0.1997(2) -0.0946(3) 0.0476(18) Uani 1 1 d G
H62 H 0.3975 0.2159 -0.0654 0.057 Uiso 1 1 calc R
C63 C 0.3018(3) 0.1963(2) -0.1907(3) 0.0494(18) Uani 1 1 d G
C64 C 0.2336(2) 0.1721(2) -0.2343(2) 0.0507(19) Uani 1 1 d G
H64 H 0.2002 0.1698 -0.2986 0.061 Uiso 1 1 calc R
C65 C 0.2155(2) 0.1514(2) -0.1820(3) 0.0511(19) Uani 1 1 d G
H65 H 0.1699 0.1353 -0.2112 0.061 Uiso 1 1 calc R
C66 C 0.3247(5) 0.2228(4) -0.2423(5) 0.053(2) Uani 1 1 d .
C67 C 0.3124(5) 0.6238(4) 0.4561(5) 0.061(2) Uani 1 1 d .
H67A H 0.3399 0.5875 0.4601 0.092 Uiso 1 1 calc R
H67B H 0.2937 0.6110 0.4855 0.092 Uiso 1 1 calc R
H67C H 0.3424 0.6624 0.4866 0.092 Uiso 1 1 calc R
C68 C 0.1808(5) 0.6600(4) 0.3222(5) 0.052(2) Uani 1 1 d .
H68A H 0.1644 0.6977 0.2816 0.078 Uiso 1 1 calc R
H68B H 0.1835 0.6720 0.3734 0.078 Uiso 1 1 calc R
H68C H 0.1481 0.6235 0.2890 0.078 Uiso 1 1 calc R
C69 C 0.2705(5) 0.6346(4) 0.2991(5) 0.055(2) Uani 1 1 d .
C70 C 0.3414(5) 0.6089(4) 0.3295(6) 0.066(3) Uani 1 1 d .
H70A H 0.3739 0.6457 0.3513 0.099 Uiso 1 1 calc R
H70B H 0.3335 0.5882 0.2779 0.099 Uiso 1 1 calc R
H70C H 0.3614 0.5768 0.3783 0.099 Uiso 1 1 calc R
N1 N 0.2526(4) 0.6397(3) 0.3573(5) 0.0577(19) Uani 1 1 d .
O1 O 0.1210(3) 0.0794(2) 0.1943(4) 0.0580(15) Uani 1 1 d .
O2 O 0.4272(3) -0.0366(2) 0.4829(3) 0.0417(11) Uani 1 1 d .
O3 O 0.4036(3) -0.0291(2) 0.5758(3) 0.0412(11) Uani 1 1 d .
O4 O -0.0080(3) -0.0254(2) 0.1126(4) 0.0521(13) Uani 1 1 d .
O5 O 0.0530(3) -0.3291(2) 0.0937(4) 0.0481(12) Uani 1 1 d .
O6 O 0.0010(3) -0.3370(2) 0.1567(4) 0.0496(13) Uani 1 1 d .
O7 O -0.1242(3) 0.1183(2) -0.0337(3) 0.0557(15) Uani 1 1 d .
O8 O -0.4212(3) -0.0179(3) -0.2339(4) 0.0548(14) Uani 1 1 d .
O9 O -0.4170(3) -0.0154(2) -0.3479(4) 0.0541(14) Uani 1 1 d .
O10 O 0.0047(3) 0.2003(2) 0.0486(3) 0.0442(12) Uani 1 1 d .
O11 O -0.0384(3) 0.3915(2) -0.2476(3) 0.0370(10) Uani 1 1 d .
O12 O -0.0238(3) 0.4686(2) -0.1545(4) 0.0504(13) Uani 1 1 d .
O13 O 0.1894(3) 0.0540(2) 0.0468(3) 0.0515(14) Uani 1 1 d .
O14 O -0.0401(3) -0.1614(3) -0.2324(3) 0.0543(14) Uani 1 1 d .
O15 O 0.0362(3) -0.2272(2) -0.1284(4) 0.0556(15) Uani 1 1 d .
O16 O 0.2145(3) 0.1848(3) 0.1772(3) 0.0464(12) Uani 1 1 d .
O17 O 0.2228(3) 0.2895(3) 0.4960(4) 0.0573(15) Uani 1 1 d .
O18 O 0.3377(3) 0.2764(2) 0.5804(4) 0.0513(13) Uani 1 1 d .
O19 O 0.2654(3) 0.2777(2) 0.0887(4) 0.0487(12) Uani 1 1 d .
O20 O 0.2849(3) 0.5850(2) 0.1342(4) 0.0532(14) Uani 1 1 d .
O21 O 0.1778(3) 0.5929(3) 0.0404(4) 0.0509(13) Uani 1 1 d .
O22 O 0.2405(3) 0.1355(3) -0.0433(4) 0.0552(14) Uani 1 1 d .
O23 O 0.2780(3) 0.2328(2) -0.3244(4) 0.0575(15) Uani 1 1 d .
O24 O 0.3923(3) 0.2317(3) -0.1942(4) 0.0565(14) Uani 1 1 d .
O25 O 0.2294(3) 0.6514(3) 0.2163(4) 0.0589(16) Uani 1 1 d .
O1W O 0.5372(3) -0.0640(3) 0.4627(4) 0.0625(16) Uani 1 1 d .
H1W2 H 0.5363 -0.0174 0.4497 0.094 Uiso 1 1 d R
H1W3 H 0.5015 -0.0874 0.4061 0.094 Uiso 1 1 d R
O2W O -0.0521(3) -0.3244(2) -0.2856(4) 0.0508(13) Uani 1 1 d .
H2W4 H -0.0033 -0.3142 -0.2556 0.076 Uiso 1 1 d R
H2W6 H -0.0537 -0.3584 -0.2512 0.076 Uiso 1 1 d R
O3W O 0.1264(3) 0.7190(3) 0.0403(4) 0.0528(13) Uani 1 1 d .
H3W2 H 0.1046 0.6948 0.0600 0.079 Uiso 1 1 d R
H3W3 H 0.0970 0.7154 -0.0257 0.079 Uiso 1 1 d R
O4W O 0.5671(3) -0.1095(3) 0.3521(4) 0.0615(16) Uani 1 1 d .
H4WA H 0.5705 -0.0763 0.3271 0.092 Uiso 1 1 d R
H4WB H 0.6063 -0.1309 0.3852 0.092 Uiso 1 1 d R
O5W O 0.8842(3) 0.5593(2) 0.6876(4) 0.0581(15) Uani 1 1 d .
H5WA H 0.9089 0.5275 0.6913 0.087 Uiso 1 1 d R
H5WB H 0.8803 0.5543 0.7287 0.087 Uiso 1 1 d R
Zn1 Zn 0.51868(8) -0.07357(4) 0.54293(10) 0.0541(3) Uani 1 1 d .
Zn2 Zn 0.48755(7) -0.07120(3) 0.68652(9) 0.03704(18) Uani 1 1 d .
Zn3 Zn -0.10068(7) -0.24177(4) -0.29125(9) 0.0513(2) Uani 1 1 d .
Zn4 Zn 0.22177(8) 0.68097(4) 0.10098(10) 0.0575(3) Uani 1 1 d .

loop_
_atom_site_aniso_label
_atom_site_aniso_U_11
_atom_site_aniso_U_22
_atom_site_aniso_U_33
_atom_site_aniso_U_23
_atom_site_aniso_U_13
_atom_site_aniso_U_12
C1 0.040(4) 0.044(3) 0.039(4) 0.004(3) 0.018(4) -0.005(3)
C2 0.044(4) 0.057(4) 0.028(3) 0.025(3) 0.017(3) 0.022(3)
C3 0.033(4) 0.047(4) 0.035(3) 0.021(3) 0.019(3) 0.014(3)
C4 0.036(4) 0.073(5) 0.033(3) 0.025(3) 0.020(3) 0.026(4)
C5 0.056(5) 0.045(4) 0.031(3) -0.007(3) 0.020(4) 0.009(3)
C6 0.040(4) 0.039(3) 0.050(4) 0.010(3) 0.017(4) 0.001(3)
C7 0.049(5) 0.044(4) 0.052(4) 0.018(3) 0.026(4) -0.008(3)
C8 0.050(5) 0.055(4) 0.050(4) 0.011(3) 0.032(4) 0.014(4)
C9 0.037(4) 0.040(3) 0.036(3) 0.002(3) 0.023(3) 0.000(3)
C10 0.048(5) 0.044(4) 0.051(4) 0.009(3) 0.026(4) 0.014(3)
C11 0.047(4) 0.034(3) 0.049(4) -0.007(3) 0.021(3) -0.005(3)
C12 0.061(5) 0.053(4) 0.045(4) 0.003(4) 0.022(4) 0.015(4)
C13 0.059(5) 0.042(3) 0.055(4) 0.023(3) 0.044(4) 0.022(3)
C14 0.050(5) 0.036(3) 0.054(4) 0.004(3) 0.030(4) -0.001(3)
C15 0.055(5) 0.038(3) 0.048(4) 0.010(3) 0.027(4) 0.021(3)
C16 0.050(5) 0.040(4) 0.053(4) 0.015(3) 0.029(4) 0.011(3)
C17 0.057(5) 0.042(3) 0.038(3) -0.017(3) 0.027(4) -0.009(3)
C18 0.041(4) 0.042(3) 0.046(4) 0.013(3) 0.023(4) 0.003(3)
C19 0.040(4) 0.055(4) 0.036(4) 0.004(3) 0.014(3) -0.002(3)
C20 0.038(4) 0.047(4) 0.027(3) -0.008(3) 0.010(3) -0.014(3)
C21 0.051(5) 0.037(3) 0.037(4) -0.014(3) 0.017(4) -0.015(3)
C22 0.054(5) 0.038(3) 0.037(4) -0.009(3) 0.015(4) -0.004(3)
C23 0.049(5) 0.057(4) 0.044(4) -0.021(3) 0.026(4) -0.009(4)
C24 0.053(5) 0.075(5) 0.043(4) -0.010(4) 0.025(4) -0.018(4)
C25 0.035(4) 0.057(4) 0.057(5) -0.012(4) 0.017(4) -0.004(3)
C26 0.033(4) 0.043(3) 0.039(4) 0.018(3) 0.016(3) 0.015(3)
C27 0.039(4) 0.040(3) 0.037(3) 0.011(3) 0.016(3) 0.001(3)
C28 0.042(4) 0.042(4) 0.046(4) 0.005(3) 0.023(4) 0.012(3)
C29 0.047(5) 0.045(4) 0.049(4) -0.002(3) 0.027(4) 0.010(3)
C30 0.060(5) 0.037(3) 0.045(4) 0.005(3) 0.020(4) 0.000(3)
C31 0.062(5) 0.041(4) 0.034(3) 0.004(3) 0.022(4) -0.008(3)
C32 0.064(5) 0.031(3) 0.043(4) 0.010(3) 0.021(4) 0.001(3)
C33 0.049(4) 0.036(3) 0.036(3) 0.006(3) 0.018(3) -0.012(3)
C34 0.029(4) 0.050(4) 0.037(3) 0.000(3) 0.020(3) 0.007(3)
C35 0.046(4) 0.034(3) 0.033(3) -0.001(2) 0.026(3) 0.003(3)
C36 0.047(4) 0.033(3) 0.037(4) 0.003(3) 0.015(3) 0.008(3)
C37 0.054(5) 0.035(3) 0.053(4) 0.010(3) 0.021(4) 0.013(3)
C38 0.058(5) 0.048(4) 0.022(3) 0.000(3) 0.003(3) 0.008(4)
C39 0.031(4) 0.051(4) 0.054(4) 0.002(3) 0.015(4) -0.004(3)
C40 0.040(4) 0.042(3) 0.031(3) 0.005(3) 0.018(3) -0.002(3)
C41 0.039(4) 0.021(3) 0.051(4) -0.003(3) 0.013(3) -0.004(3)
C42 0.038(4) 0.044(4) 0.040(4) 0.005(3) 0.004(3) 0.001(3)
C43 0.035(4) 0.057(4) 0.025(3) -0.008(3) 0.015(3) -0.013(3)
C44 0.036(4) 0.031(3) 0.042(4) -0.004(3) 0.014(3) -0.005(3)
C45 0.048(5) 0.046(4) 0.034(3) 0.007(3) 0.015(4) 0.006(3)
C46 0.048(4) 0.044(4) 0.036(3) 0.005(3) 0.025(4) -0.004(3)
C47 0.044(4) 0.042(4) 0.047(4) -0.001(3) 0.026(4) -0.004(3)
C48 0.054(5) 0.062(5) 0.043(4) 0.007(3) 0.028(4) 0.004(4)
C49 0.050(5) 0.043(4) 0.038(4) -0.009(3) 0.014(4) -0.008(3)
C50 0.038(4) 0.047(4) 0.040(4) -0.009(3) 0.017(3) -0.002(3)
C51 0.041(4) 0.038(4) 0.041(4) 0.007(3) 0.018(3) 0.000(3)
C52 0.064(6) 0.040(4) 0.053(5) 0.015(3) 0.029(5) 0.002(4)
C53 0.053(5) 0.035(4) 0.062(5) -0.003(3) 0.019(4) 0.009(3)
C54 0.064(6) 0.026(3) 0.049(4) 0.002(3) 0.025(4) 0.001(3)
C55 0.067(5) 0.040(4) 0.055(4) 0.013(3) 0.040(4) 0.004(4)
C56 0.062(5) 0.041(4) 0.046(4) -0.002(3) 0.035(4) 0.001(3)
C57 0.062(5) 0.033(3) 0.052(4) 0.002(3) 0.028(4) 0.022(3)
C58 0.052(5) 0.034(3) 0.056(4) 0.014(3) 0.032(4) 0.012(3)
C59 0.032(4) 0.054(4) 0.046(4) 0.000(3) 0.019(3) 0.014(3)
C60 0.047(4) 0.040(4) 0.033(3) -0.009(3) 0.017(3) -0.005(3)
C61 0.037(4) 0.051(4) 0.046(4) -0.004(3) 0.018(4) 0.000(3)
C62 0.035(4) 0.045(4) 0.049(4) -0.003(3) 0.021(3) 0.014(3)
C63 0.052(5) 0.038(3) 0.045(4) -0.013(3) 0.025(4) -0.011(3)
C64 0.047(5) 0.051(4) 0.036(3) -0.016(3) 0.019(4) -0.013(3)
C65 0.035(4) 0.049(4) 0.046(4) 0.010(3) 0.016(4) 0.007(3)
C66 0.046(5) 0.045(4) 0.046(4) -0.015(3) 0.020(4) -0.011(3)
C67 0.056(5) 0.061(5) 0.045(4) 0.001(4) 0.023(4) 0.007(4)
C68 0.048(5) 0.048(4) 0.037(4) 0.002(3) 0.018(4) 0.008(3)
C69 0.047(5) 0.044(4) 0.037(4) 0.005(3) 0.011(4) 0.004(3)
C70 0.050(5) 0.044(4) 0.051(4) -0.013(4) 0.009(4) -0.014(4)
N1 0.042(4) 0.044(3) 0.052(4) -0.007(3) 0.015(3) -0.006(3)
O1 0.051(3) 0.046(3) 0.054(3) 0.025(2) 0.023(3) 0.022(2)
O2 0.040(3) 0.034(2) 0.043(3) 0.0035(19) 0.023(2) 0.0034(19)
O3 0.036(3) 0.037(2) 0.029(2) 0.0051(18) 0.011(2) 0.0021(19)
O4 0.049(3) 0.043(2) 0.049(3) 0.011(2) 0.026(3) 0.009(2)
O5 0.054(3) 0.044(3) 0.048(3) -0.016(2) 0.034(3) -0.014(2)
O6 0.044(3) 0.039(2) 0.044(3) -0.004(2) 0.019(3) -0.005(2)
O7 0.048(3) 0.040(3) 0.040(3) 0.010(2) 0.011(2) -0.022(2)
O8 0.035(3) 0.049(3) 0.050(3) -0.014(2) 0.014(3) -0.004(2)
O9 0.044(3) 0.035(2) 0.048(3) 0.006(2) 0.014(3) 0.006(2)
O10 0.049(3) 0.027(2) 0.037(2) -0.0050(18) 0.019(2) -0.018(2)
O11 0.037(3) 0.036(2) 0.032(2) 0.0031(17) 0.020(2) -0.0006(19)
O12 0.047(3) 0.034(2) 0.048(3) 0.004(2) 0.021(3) 0.007(2)
O13 0.050(3) 0.034(2) 0.040(3) 0.000(2) 0.016(3) 0.000(2)
O14 0.050(3) 0.048(3) 0.039(3) -0.003(2) 0.017(3) 0.005(2)
O15 0.046(3) 0.043(3) 0.043(3) -0.008(2) 0.013(3) 0.006(2)
O16 0.040(3) 0.052(3) 0.034(2) 0.005(2) 0.018(2) -0.002(2)
O17 0.052(3) 0.041(3) 0.050(3) 0.004(2) 0.021(3) 0.007(2)
O18 0.044(3) 0.039(2) 0.043(3) 0.009(2) 0.016(2) 0.014(2)
O19 0.043(3) 0.035(2) 0.048(3) -0.006(2) 0.021(3) 0.000(2)
O20 0.052(3) 0.041(3) 0.044(3) -0.002(2) 0.021(3) 0.012(2)
O21 0.043(3) 0.042(3) 0.052(3) -0.008(2) 0.024(3) -0.011(2)
O22 0.047(3) 0.054(3) 0.041(3) 0.009(2) 0.018(3) 0.011(3)
O23 0.047(3) 0.039(3) 0.055(3) 0.001(2) 0.019(3) 0.003(2)
O24 0.042(3) 0.049(3) 0.052(3) 0.017(2) 0.019(3) 0.017(2)
O25 0.049(3) 0.048(3) 0.041(3) 0.018(2) 0.012(3) 0.013(2)
O1W 0.048(4) 0.053(3) 0.052(3) -0.005(2) 0.017(3) -0.013(3)
O2W 0.047(3) 0.042(2) 0.047(3) 0.005(2) 0.023(3) 0.006(2)
O3W 0.043(3) 0.052(3) 0.046(3) -0.008(2) 0.021(3) -0.014(2)
O4W 0.049(3) 0.048(3) 0.049(3) 0.012(2) 0.015(3) 0.013(2)
O5W 0.050(3) 0.035(2) 0.050(3) 0.004(2) 0.015(3) 0.005(2)
Zn1 0.0444(5) 0.0347(4) 0.0481(5) 0.0057(4) 0.0143(4) 0.0056(4)
Zn2 0.0373(4) 0.0360(4) 0.0321(3) 0.0031(3) 0.0199(3) 0.0006(3)
Zn3 0.0435(5) 0.0393(4) 0.0429(4) 0.0086(4) 0.0155(4) 0.0138(4)
Zn4 0.0473(5) 0.0393(4) 0.0546(5) 0.0009(4) 0.0190(5) 0.0028(4)

loop_
_atom_type_symbol
_atom_type_description
_atom_type_scat_dispersion_real
_atom_type_scat_dispersion_imag
_atom_type_scat_source
C C 0.0033 0.0016 'International Tables Vol C Tables 4.2.6.8 and 6.1.1.4'
H H 0.0000 0.0000 'International Tables Vol C Tables 4.2.6.8 and 6.1.1.4'
N N 0.0061 0.0033 'International Tables Vol C Tables 4.2.6.8 and 6.1.1.4'
O O 0.0106 0.0060 'International Tables Vol C Tables 4.2.6.8 and 6.1.1.4'
Zn Zn 0.2839 1.4301 'International Tables Vol C Tables 4.2.6.8 and 6.1.1.4'

loop_
_geom_angle_atom_site_label_1
_geom_angle_atom_site_label_2
_geom_angle_atom_site_label_3
_geom_angle
_geom_angle_site_symmetry_1
_geom_angle_site_symmetry_3
C18 C1 C26 113.5(6) . .
C18 C1 C2 110.2(7) . .
C26 C1 C2 112.6(6) . .
C18 C1 C10 110.7(6) . .
C26 C1 C10 104.5(6) . .
C2 C1 C10 104.9(6) . .
O1 C2 C1 102.8(6) . .
O1 C2 H2A 111.2 . .
C1 C2 H2A 111.2 . .
O1 C2 H2B 111.2 . .
C1 C2 H2B 111.2 . .
H2A C2 H2B 109.1 . .
O1 C3 C4 124.1(3) . .
O1 C3 C8 115.6(3) . .
C4 C3 C8 120.0 . .
C3 C4 C5 120.0 . .
C3 C4 H4 120.0 . .
C5 C4 H4 120.0 . .
C6 C5 C4 120.0 . .
C6 C5 H5 120.0 . .
C4 C5 H5 120.0 . .
C5 C6 C7 120.0 . .
C5 C6 C9 121.8(4) . .
C7 C6 C9 118.2(4) . .
C8 C7 C6 120.0 . .
C8 C7 H7 120.0 . .
C6 C7 H7 120.0 . .
C7 C8 C3 120.0 . .
C7 C8 H8 120.0 . .
C3 C8 H8 120.0 . .
O2 C9 O3 126.2(6) . .
O2 C9 C6 115.7(5) . .
O3 C9 C6 117.3(6) . .
O4 C10 C1 108.8(6) . .
O4 C10 H10A 109.9 . .
C1 C10 H10A 109.9 . .
O4 C10 H10B 109.9 . .
C1 C10 H10B 109.9 . .
H10A C10 H10B 108.3 . .
O4 C11 C12 124.0(3) . .
O4 C11 C16 115.9(3) . .
C12 C11 C16 120.0 . .
C11 C12 C13 120.0 . .
C11 C12 H12 120.0 . .
C13 C12 H12 120.0 . .
C14 C13 C12 120.0 . .
C14 C13 H13 120.0 . .
C12 C13 H13 120.0 . .
C15 C14 C13 120.0 . .
C15 C14 C17 119.3(4) . .
C13 C14 C17 120.6(4) . .
C16 C15 C14 120.0 . .
C16 C15 H15 120.0 . .
C14 C15 H15 120.0 . .
C15 C16 C11 120.0 . .
C15 C16 H16 120.0 . .
C11 C16 H16 120.0 . .
O6 C17 O5 129.4(6) . .
O6 C17 C14 115.1(6) . .
O5 C17 C14 115.3(6) . .
O7 C18 C1 107.0(6) . .
O7 C18 H18A 110.3 . .
C1 C18 H18A 110.3 . .
O7 C18 H18B 110.3 . .
C1 C18 H18B 110.3 . .
H18A C18 H18B 108.6 . .
O7 C19 C20 127.7(3) . .
O7 C19 C24 112.3(3) . .
C20 C19 C24 120.0 . .
C19 C20 C21 120.0 . .
C19 C20 H20 120.0 . .
C21 C20 H20 120.0 . .
C22 C21 C20 120.0 . .
C22 C21 H21 120.0 . .
C20 C21 H21 120.0 . .
C23 C22 C21 120.0 . .
C23 C22 C25 118.8(5) . .
C21 C22 C25 120.7(5) . .
C22 C23 C24 120.0 . .
C22 C23 H23 120.0 . .
C24 C23 H23 120.0 . .
C23 C24 C19 120.0 . .
C23 C24 H24 120.0 . .
C19 C24 H24 120.0 . .
O9 C25 O8 128.7(7) . .
O9 C25 C22 119.7(8) . .
O8 C25 C22 111.4(6) . .
O10 C26 C1 104.5(6) . .
O10 C26 H26A 110.8 . .
C1 C26 H26A 110.8 . .
O10 C26 H26B 110.8 . .
C1 C26 H26B 110.8 . .
H26A C26 H26B 108.9 . .
O10 C27 C28 123.9(3) . .
O10 C27 C32 116.0(3) . .
C28 C27 C32 120.0 . .
C29 C28 C27 120.0 . .
C29 C28 H28 120.0 . .
C27 C28 H28 120.0 . .
C28 C29 C30 120.0 . .
C28 C29 H29 120.0 . .
C30 C29 H29 120.0 . .
C31 C30 C29 120.0 . .
C31 C30 C33 122.5(4) . .
C29 C30 C33 117.5(4) . .
C30 C31 C32 120.0 . .
C30 C31 H31 120.0 . .
C32 C31 H31 120.0 . .
C31 C32 C27 120.0 . .
C31 C32 H32 120.0 . .
C27 C32 H32 120.0 . .
O12 C33 O11 122.8(5) . .
O12 C33 C30 120.2(6) . .
O11 C33 C30 116.9(5) . .
C59 C34 C51 111.5(5) . .
C59 C34 C35 112.3(5) . .
C51 C34 C35 108.9(5) . .
C59 C34 C43 108.5(5) . .
C51 C34 C43 109.8(5) . .
C35 C34 C43 105.8(6) . .
O13 C35 C34 112.8(5) . .
O13 C35 H35A 109.0 . .
C34 C35 H35A 109.0 . .
O13 C35 H35B 109.0 . .
C34 C35 H35B 109.0 . .
H35A C35 H35B 107.8 . .
O13 C36 C37 116.0(3) . .
O13 C36 C41 124.0(3) . .
C37 C36 C41 120.0 . .
C38 C37 C36 120.0 . .
C38 C37 H37 120.0 . .
C36 C37 H37 120.0 . .
C37 C38 C39 120.0 . .
C37 C38 H38 120.0 . .
C39 C38 H38 120.0 . .
C40 C39 C38 120.0 . .
C40 C39 C42 123.1(4) . .
C38 C39 C42 116.9(4) . .
C41 C40 C39 120.0 . .
C41 C40 H40 120.0 . .
C39 C40 H40 120.0 . .
C40 C41 C36 120.0 . .
C40 C41 H41 120.0 . .
C36 C41 H41 120.0 . .
O15 C42 O14 119.9(6) . .
O15 C42 C39 127.5(6) . .
O14 C42 C39 112.6(5) . .
O16 C43 C34 106.9(5) . .
O16 C43 H43A 110.3 . .
C34 C43 H43A 110.3 . .
O16 C43 H43B 110.3 . .
C34 C43 H43B 110.3 . .
H43A C43 H43B 108.6 . .
O16 C44 C45 114.6(3) . .
O16 C44 C49 125.0(3) . .
C45 C44 C49 120.0 . .
C46 C45 C44 120.0 . .
C46 C45 H45 120.0 . .
C44 C45 H45 120.0 . .
C45 C46 C47 120.0 . .
C45 C46 H46 120.0 . .
C47 C46 H46 120.0 . .
C48 C47 C46 120.0 . .
C48 C47 C50 116.4(4) . .
C46 C47 C50 123.6(4) . .
C47 C48 C49 120.0 . .
C47 C48 H48 120.0 . .
C49 C48 H48 120.0 . .
C48 C49 C44 120.0 . .
C48 C49 H49 120.0 . .
C44 C49 H49 120.0 . .
O18 C50 O17 119.4(6) . .
O18 C50 C47 126.2(7) . .
O17 C50 C47 114.4(5) . .
O19 C51 C34 103.8(5) . .
O19 C51 H51A 111.0 . .
C34 C51 H51A 111.0 . .
O19 C51 H51B 111.0 . .
C34 C51 H51B 111.0 . .
H51A C51 H51B 109.0 . .
O19 C52 C53 123.1(4) . .
O19 C52 C57 116.6(4) . .
C53 C52 C57 120.0 . .
C54 C53 C52 120.0 . .
C54 C53 H53 120.0 . .
C52 C53 H53 120.0 . .
C53 C54 C55 120.0 . .
C53 C54 H54 120.0 . .
C55 C54 H54 120.0 . .
C54 C55 C56 120.0 . .
C54 C55 C58 113.8(4) . .
C56 C55 C58 126.2(4) . .
C57 C56 C55 120.0 . .
C57 C56 H56 120.0 . .
C55 C56 H56 120.0 . .
C56 C57 C52 120.0 . .
C56 C57 H57 120.0 . .
C52 C57 H57 120.0 . .
O21 C58 O20 111.1(7) . .
O21 C58 C55 141.1(8) . .
O20 C58 C55 107.7(6) . .
O21 C58 Zn4 48.5(4) . .
O20 C58 Zn4 62.6(4) . .
C55 C58 Zn4 168.1(5) . .
C34 C59 O22 105.8(5) . .
C34 C59 H59A 110.6 . .
O22 C59 H59A 110.6 . .
C34 C59 H59B 110.6 . .
O22 C59 H59B 110.6 . .
H59A C59 H59B 108.7 . .
O22 C60 C61 125.8(4) . .
O22 C60 C65 114.1(4) . .
C61 C60 C65 120.0 . .
C62 C61 C60 120.0 . .
C62 C61 H61 120.0 . .
C60 C61 H61 120.0 . .
C61 C62 C63 120.0 . .
C61 C62 H62 120.0 . .
C63 C62 H62 120.0 . .
C62 C63 C64 120.0 . .
C62 C63 C66 116.6(4) . .
C64 C63 C66 123.3(4) . .
C65 C64 C63 120.0 . .
C65 C64 H64 120.0 . .
C63 C64 H64 120.0 . .
C64 C65 C60 120.0 . .
C64 C65 H65 120.0 . .
C60 C65 H65 120.0 . .
O23 C66 O24 126.8(9) . .
O23 C66 C63 117.0(8) . .
O24 C66 C63 116.3(6) . .
N1 C67 H67A 109.5 . .
N1 C67 H67B 109.5 . .
H67A C67 H67B 109.5 . .
N1 C67 H67C 109.5 . .
H67A C67 H67C 109.5 . .
H67B C67 H67C 109.5 . .
N1 C68 H68A 109.5 . .
N1 C68 H68B 109.5 . .
H68A C68 H68B 109.5 . .
N1 C68 H68C 109.5 . .
H68A C68 H68C 109.5 . .
H68B C68 H68C 109.5 . .
O25 C69 N1 123.3(8) . .
O25 C69 C70 111.2(9) . .
N1 C69 C70 125.4(7) . .
C69 C70 H70A 109.5 . .
C69 C70 H70B 109.5 . .
H70A C70 H70B 109.5 . .
C69 C70 H70C 109.5 . .
H70A C70 H70C 109.5 . .
H70B C70 H70C 109.5 . .
C69 N1 C68 123.1(6) . .
C69 N1 C67 114.1(7) . .
C68 N1 C67 122.8(8) . .
C3 O1 C2 123.0(4) . .
C9 O2 Zn1 138.9(3) . .
C9 O3 Zn2 127.7(4) . .
C11 O4 C10 120.4(4) . .
C17 O5 Zn1 111.8(3) . 4_444
C17 O6 Zn2 143.5(4) . 4_444
C19 O7 C18 119.6(4) . .
C25 O8 Zn2 115.3(3) . 1_454
C25 O9 Zn1 146.1(4) . 1_454
C27 O10 C26 117.4(4) . .
C33 O11 Zn2 132.6(3) . 3_454
C35 O13 C36 121.0(4) . .
C42 O14 Zn3 113.0(3) . .
C44 O16 C43 121.3(4) . .
C50 O17 Zn4 127.9(4) . 2_565
C50 O18 Zn3 147.7(5) . 3_556
C52 O19 C51 117.1(5) . .
C58 O20 Zn4 88.1(4) . .
C58 O21 Zn4 105.0(5) . .
C60 O22 C59 120.8(6) . .
C66 O23 Zn4 131.9(5) . 2_564
C66 O24 Zn3 103.0(5) . 3
C69 O25 Zn4 145.3(7) . .
Zn1 O1W H1W2 109.5 . .
Zn1 O1W H1W3 109.4 . .
H1W2 O1W H1W3 109.5 . .
Zn3 O2W H2W4 109.3 . .
Zn3 O2W H2W6 109.6 . .
H2W4 O2W H2W6 109.5 . .
Zn4 O3W H3W2 109.4 . .
Zn4 O3W H3W3 109.6 . .
H3W2 O3W H3W3 109.5 . .
H4WA O4W H4WB 109.5 . .
H5WA O5W H5WB 109.5 . .
O1W Zn1 O2 107.1(2) . .
O1W Zn1 O9 110.1(3) . 1_656
O2 Zn1 O9 103.5(2) . 1_656
O1W Zn1 O5 103.5(2) . 4_545
O2 Zn1 O5 127.4(2) . 4_545
O9 Zn1 O5 104.8(2) 1_656 4_545
O11 Zn2 O3 108.0(2) 3_546 .
O11 Zn2 O6 90.8(2) 3_546 4_545
O3 Zn2 O6 110.2(2) . 4_545
O11 Zn2 O8 113.8(2) 3_546 1_656
O3 Zn2 O8 117.9(2) . 1_656
O6 Zn2 O8 112.7(2) 4_545 1_656
O18 Zn3 O14 104.7(2) 3_444 .
O18 Zn3 O2W 100.3(2) 3_444 .
O14 Zn3 O2W 115.9(2) . .
O18 Zn3 O24 138.7(2) 3_444 3_445
O14 Zn3 O24 100.2(2) . 3_445
O2W Zn3 O24 97.7(2) . 3_445
O3W Zn4 O21 90.5(2) . .
O3W Zn4 O23 95.3(2) . 2_565
O21 Zn4 O23 173.7(2) . 2_565
O3W Zn4 O17 94.6(2) . 2_564
O21 Zn4 O17 92.2(2) . 2_564
O23 Zn4 O17 90.0(2) 2_565 2_564
O3W Zn4 O25 89.2(2) . .
O21 Zn4 O25 90.0(2) . .
O23 Zn4 O25 87.4(2) 2_565 .
O17 Zn4 O25 175.6(2) 2_564 .
O3W Zn4 O20 145.2(2) . .
O21 Zn4 O20 55.6(2) . .
O23 Zn4 O20 118.3(2) 2_565 .
O17 Zn4 O20 94.3(2) 2_564 .
O25 Zn4 O20 83.9(2) . .
O3W Zn4 C58 116.4(2) . .
O21 Zn4 C58 26.4(2) . .
O23 Zn4 C58 147.4(3) 2_565 .
O17 Zn4 C58 94.7(2) 2_564 .
O25 Zn4 C58 85.6(2) . .
O20 Zn4 C58 29.2(2) . .

loop_
_geom_bond_atom_site_label_1
_geom_bond_atom_site_label_2
_geom_bond_distance
_geom_bond_site_symmetry_2
C1 C18 1.464(12) .
C1 C26 1.521(10) .
C1 C2 1.538(10) .
C1 C10 1.546(10) .
C2 O1 1.465(8) .
C2 H2A 0.9700 .
C2 H2B 0.9700 .
C3 O1 1.361(5) .
C3 C4 1.3900 .
C3 C8 1.3900 .
C4 C5 1.3900 .
C4 H4 0.9300 .
C5 C6 1.3900 .
C5 H5 0.9300 .
C6 C7 1.3900 .
C6 C9 1.500(7) .
C7 C8 1.3900 .
C7 H7 0.9300 .
C8 H8 0.9300 .
C9 O2 1.220(7) .
C9 O3 1.233(7) .
C10 O4 1.389(8) .
C10 H10A 0.9700 .
C10 H10B 0.9700 .
C11 O4 1.365(5) .
C11 C12 1.3900 .
C11 C16 1.3900 .
C12 C13 1.3900 .
C12 H12 0.9300 .
C13 C14 1.3900 .
C13 H13 0.9300 .
C14 C15 1.3900 .
C14 C17 1.523(7) .
C15 C16 1.3900 .
C15 H15 0.9300 .
C16 H16 0.9300 .
C17 O6 1.230(8) .
C17 O5 1.260(8) .
C18 O7 1.456(7) .
C18 H18A 0.9700 .
C18 H18B 0.9700 .
C19 O7 1.350(5) .
C19 C20 1.3900 .
C19 C24 1.3900 .
C20 C21 1.3900 .
C20 H20 0.9300 .
C21 C22 1.3900 .
C21 H21 0.9300 .
C22 C23 1.3900 .
C22 C25 1.507(9) .
C23 C24 1.3900 .
C23 H23 0.9300 .
C24 H24 0.9300 .
C25 O9 1.182(9) .
C25 O8 1.293(10) .
C26 O10 1.456(7) .
C26 H26A 0.9700 .
C26 H26B 0.9700 .
C27 O10 1.361(4) .
C27 C28 1.3900 .
C27 C32 1.3900 .
C28 C29 1.3900 .
C28 H28 0.9300 .
C29 C30 1.3900 .
C29 H29 0.9300 .
C30 C31 1.3900 .
C30 C33 1.504(7) .
C31 C32 1.3900 .
C31 H31 0.9300 .
C32 H32 0.9300 .
C33 O12 1.242(7) .
C33 O11 1.253(8) .
C34 C59 1.464(8) .
C34 C51 1.483(7) .
C34 C35 1.511(10) .
C34 C43 1.535(9) .
C35 O13 1.368(6) .
C35 H35A 0.9700 .
C35 H35B 0.9700 .
C36 O13 1.384(5) .
C36 C37 1.3900 .
C36 C41 1.3900 .
C37 C38 1.3900 .
C37 H37 0.9300 .
C38 C39 1.3900 .
C38 H38 0.9300 .
C39 C40 1.3900 .
C39 C42 1.494(8) .
C40 C41 1.3900 .
C40 H40 0.9300 .
C41 H41 0.9300 .
C42 O15 1.150(7) .
C42 O14 1.258(7) .
C43 O16 1.446(8) .
C43 H43A 0.9700 .
C43 H43B 0.9700 .
C44 O16 1.355(5) .
C44 C45 1.3900 .
C44 C49 1.3900 .
C45 C46 1.3900 .
C45 H45 0.9300 .
C46 C47 1.3900 .
C46 H46 0.9300 .
C47 C48 1.3900 .
C47 C50 1.487(8) .
C48 C49 1.3900 .
C48 H48 0.9300 .
C49 H49 0.9300 .
C50 O18 1.239(7) .
C50 O17 1.288(8) .
C51 O19 1.459(9) .
C51 H51A 0.9700 .
C51 H51B 0.9700 .
C52 O19 1.330(5) .
C52 C53 1.3900 .
C52 C57 1.3900 .
C53 C54 1.3900 .
C53 H53 0.9300 .
C54 C55 1.3900 .
C54 H54 0.9300 .
C55 C56 1.3900 .
C55 C58 1.510(7) .
C56 C57 1.3900 .
C56 H56 0.9300 .
C57 H57 0.9300 .
C58 O21 1.185(9) .
C58 O20 1.257(10) .
C58 Zn4 2.571(7) .
C59 O22 1.473(9) .
C59 H59A 0.9700 .
C59 H59B 0.9700 .
C60 O22 1.353(7) .
C60 C61 1.3900 .
C60 C65 1.3900 .
C61 C62 1.3900 .
C61 H61 0.9300 .
C62 C63 1.3900 .
C62 H62 0.9300 .
C63 C64 1.3900 .
C63 C66 1.506(10) .
C64 C65 1.3900 .
C64 H64 0.9300 .
C65 H65 0.9300 .
C66 O23 1.211(9) .
C66 O24 1.291(10) .
C67 N1 1.486(10) .
C67 H67A 0.9600 .
C67 H67B 0.9600 .
C67 H67C 0.9600 .
C68 N1 1.484(11) .
C68 H68A 0.9600 .
C68 H68B 0.9600 .
C68 H68C 0.9600 .
C69 O25 1.243(9) .
C69 N1 1.434(12) .
C69 C70 1.527(13) .
C70 H70A 0.9600 .
C70 H70B 0.9600 .
C70 H70C 0.9600 .
O2 Zn1 1.893(5) .
O3 Zn2 1.939(4) .
O5 Zn1 2.090(5) 4_444
O6 Zn2 2.009(5) 4_444
O8 Zn2 2.015(5) 1_454
O9 Zn1 1.974(5) 1_454
O11 Zn2 1.886(5) 3_454
O14 Zn3 1.974(5) .
O17 Zn4 2.093(6) 2_565
O18 Zn3 1.890(5) 3_556
O20 Zn4 2.285(5) .
O21 Zn4 1.996(5) .
O23 Zn4 2.086(5) 2_564
O24 Zn3 2.028(6) 3
O25 Zn4 2.153(6) .
O1W Zn1 1.861(7) .
O1W H1W2 0.9600 .
O1W H1W3 0.9601 .
O2W Zn3 2.001(5) .
O2W H2W4 0.9601 .
O2W H2W6 0.9601 .
O3W Zn4 1.977(6) .
O3W H3W2 0.9600 .
O3W H3W3 0.9600 .
O4W H4WA 0.8500 .
O4W H4WB 0.8500 .
O5W H5WA 0.8500 .
O5W H5WB 0.8501 .
Zn1 O9 1.974(5) 1_656
Zn1 O5 2.090(5) 4_545
Zn2 O11 1.886(5) 3_546
Zn2 O6 2.009(5) 4_545
Zn2 O8 2.015(5) 1_656
Zn3 O18 1.890(5) 3_444
Zn3 O24 2.028(6) 3_445
Zn4 O23 2.086(5) 2_565
Zn4 O17 2.093(6) 2_564

loop_
_geom_torsion_atom_site_label_1
_geom_torsion_atom_site_label_2
_geom_torsion_atom_site_label_3
_geom_torsion_atom_site_label_4
_geom_torsion
_geom_torsion_site_symmetry_4
C18 C1 C2 O1 -179.3(5) .
C26 C1 C2 O1 -51.6(7) .
C10 C1 C2 O1 61.5(7) .
O1 C3 C4 C5 -172.9(5) .
C8 C3 C4 C5 0.0 .
C3 C4 C5 C6 0.0 .
C4 C5 C6 C7 0.0 .
C4 C5 C6 C9 -179.9(5) .
C5 C6 C7 C8 0.0 .
C9 C6 C7 C8 179.9(5) .
C6 C7 C8 C3 0.0 .
O1 C3 C8 C7 173.4(4) .
C4 C3 C8 C7 0.0 .
C5 C6 C9 O2 -176.1(4) .
C7 C6 C9 O2 4.0(7) .
C5 C6 C9 O3 13.3(7) .
C7 C6 C9 O3 -166.6(4) .
C18 C1 C10 O4 -61.3(8) .
C26 C1 C10 O4 176.2(5) .
C2 C1 C10 O4 57.5(8) .
O4 C11 C12 C13 -175.5(5) .
C16 C11 C12 C13 0.0 .
C11 C12 C13 C14 0.0 .
C12 C13 C14 C15 0.0 .
C12 C13 C14 C17 -175.8(6) .
C13 C14 C15 C16 0.0 .
C17 C14 C15 C16 175.8(6) .
C14 C15 C16 C11 0.0 .
O4 C11 C16 C15 175.8(5) .
C12 C11 C16 C15 0.0 .
C15 C14 C17 O6 22.0(8) .
C13 C14 C17 O6 -162.3(4) .
C15 C14 C17 O5 -162.7(4) .
C13 C14 C17 O5 13.1(8) .
C26 C1 C18 O7 36.7(8) .
C2 C1 C18 O7 164.0(5) .
C10 C1 C18 O7 -80.4(7) .
O7 C19 C20 C21 177.2(5) .
C24 C19 C20 C21 0.0 .
C19 C20 C21 C22 0.0 .
C20 C21 C22 C23 0.0 .
C20 C21 C22 C25 172.5(6) .
C21 C22 C23 C24 0.0 .
C25 C22 C23 C24 -172.6(6) .
C22 C23 C24 C19 0.0 .
O7 C19 C24 C23 -177.6(4) .
C20 C19 C24 C23 0.0 .
C23 C22 C25 O9 7.6(9) .
C21 C22 C25 O9 -165.0(5) .
C23 C22 C25 O8 -177.8(4) .
C21 C22 C25 O8 9.6(8) .
C18 C1 C26 O10 57.9(7) .
C2 C1 C26 O10 -68.1(7) .
C10 C1 C26 O10 178.6(5) .
O10 C27 C28 C29 175.6(5) .
C32 C27 C28 C29 0.0 .
C27 C28 C29 C30 0.0 .
C28 C29 C30 C31 0.0 .
C28 C29 C30 C33 179.0(6) .
C29 C30 C31 C32 0.0 .
C33 C30 C31 C32 -179.0(6) .
C30 C31 C32 C27 0.0 .
O10 C27 C32 C31 -175.9(5) .
C28 C27 C32 C31 0.0 .
C31 C30 C33 O12 4.0(9) .
C29 C30 C33 O12 -175.0(5) .
C31 C30 C33 O11 -174.6(5) .
C29 C30 C33 O11 6.4(8) .
C59 C34 C35 O13 54.7(7) .
C51 C34 C35 O13 178.6(5) .
C43 C34 C35 O13 -63.4(7) .
O13 C36 C37 C38 -178.7(5) .
C41 C36 C37 C38 0.0 .
C36 C37 C38 C39 0.0 .
C37 C38 C39 C40 0.0 .
C37 C38 C39 C42 179.2(6) .
C38 C39 C40 C41 0.0 .
C42 C39 C40 C41 -179.2(7) .
C39 C40 C41 C36 0.0 .
O13 C36 C41 C40 178.5(5) .
C37 C36 C41 C40 0.0 .
C40 C39 C42 O15 -170.3(7) .
C38 C39 C42 O15 10.5(12) .
C40 C39 C42 O14 9.3(10) .
C38 C39 C42 O14 -169.9(5) .
C59 C34 C43 O16 178.9(4) .
C51 C34 C43 O16 56.8(6) .
C35 C34 C43 O16 -60.5(6) .
O16 C44 C45 C46 173.1(4) .
C49 C44 C45 C46 0.0 .
C44 C45 C46 C47 0.0 .
C45 C46 C47 C48 0.0 .
C45 C46 C47 C50 178.9(5) .
C46 C47 C48 C49 0.0 .
C50 C47 C48 C49 -179.0(5) .
C47 C48 C49 C44 0.0 .
O16 C44 C49 C48 -172.4(4) .
C45 C44 C49 C48 0.0 .
C48 C47 C50 O18 10.4(9) .
C46 C47 C50 O18 -168.5(5) .
C48 C47 C50 O17 -172.2(4) .
C46 C47 C50 O17 8.9(8) .
C59 C34 C51 O19 -62.2(6) .
C35 C34 C51 O19 173.4(4) .
C43 C34 C51 O19 58.1(6) .
O19 C52 C53 C54 -172.9(6) .
C57 C52 C53 C54 0.0 .
C52 C53 C54 C55 0.0 .
C53 C54 C55 C56 0.0 .
C53 C54 C55 C58 -177.0(6) .
C54 C55 C56 C57 0.0 .
C58 C55 C56 C57 176.6(6) .
C55 C56 C57 C52 0.0 .
O19 C52 C57 C56 173.4(6) .
C53 C52 C57 C56 0.0 .
C54 C55 C58 O21 7.4(14) .
C56 C55 C58 O21 -169.4(10) .
C54 C55 C58 O20 -178.5(5) .
C56 C55 C58 O20 4.7(9) .
C54 C55 C58 Zn4 148(3) .
C56 C55 C58 Zn4 -29(3) .
C51 C34 C59 O22 -72.2(6) .
C35 C34 C59 O22 50.3(6) .
C43 C34 C59 O22 166.8(4) .
O22 C60 C61 C62 -177.6(5) .
C65 C60 C61 C62 0.0 .
C60 C61 C62 C63 0.0 .
C61 C62 C63 C64 0.0 .
C61 C62 C63 C66 177.1(5) .
C62 C63 C64 C65 0.0 .
C66 C63 C64 C65 -176.9(6) .
C63 C64 C65 C60 0.0 .
O22 C60 C65 C64 177.8(5) .
C61 C60 C65 C64 0.0 .
C62 C63 C66 O23 -165.3(5) .
C64 C63 C66 O23 11.7(9) .
C62 C63 C66 O24 15.6(8) .
C64 C63 C66 O24 -167.4(5) .
O25 C69 N1 C68 5.6(12) .
C70 C69 N1 C68 -175.1(7) .
O25 C69 N1 C67 -173.7(7) .
C70 C69 N1 C67 5.6(11) .
C4 C3 O1 C2 -20.4(6) .
C8 C3 O1 C2 166.5(4) .
C1 C2 O1 C3 -152.6(4) .
O3 C9 O2 Zn1 -8.4(10) .
C6 C9 O2 Zn1 -178.1(4) .
O2 C9 O3 Zn2 2.5(8) .
C6 C9 O3 Zn2 172.0(3) .
C12 C11 O4 C10 -4.1(6) .
C16 C11 O4 C10 -179.7(4) .
C1 C10 O4 C11 -169.4(5) .
O6 C17 O5 Zn1 24.8(9) 4_444
C14 C17 O5 Zn1 -149.7(4) 4_444
O5 C17 O6 Zn2 2.9(12) 4_444
C14 C17 O6 Zn2 177.5(4) 4_444
C20 C19 O7 C18 25.2(6) .
C24 C19 O7 C18 -157.4(4) .
C1 C18 O7 C19 132.3(5) .
O9 C25 O8 Zn2 -2.9(10) 1_454
C22 C25 O8 Zn2 -176.9(4) 1_454
O8 C25 O9 Zn1 -14.3(14) 1_454
C22 C25 O9 Zn1 159.3(5) 1_454
C28 C27 O10 C26 4.4(5) .
C32 C27 O10 C26 -179.8(4) .
C1 C26 O10 C27 -168.7(4) .
O12 C33 O11 Zn2 34.7(10) 3_454
C30 C33 O11 Zn2 -146.8(4) 3_454
C34 C35 O13 C36 -162.0(5) .
C37 C36 O13 C35 174.6(4) .
C41 C36 O13 C35 -4.0(6) .
O15 C42 O14 Zn3 8.1(11) .
C39 C42 O14 Zn3 -171.6(5) .
C45 C44 O16 C43 170.6(4) .
C49 C44 O16 C43 -16.6(5) .
C34 C43 O16 C44 -157.2(4) .
O18 C50 O17 Zn4 -5.4(9) 2_565
C47 C50 O17 Zn4 177.0(3) 2_565
O17 C50 O18 Zn3 48.9(10) 3_556
C47 C50 O18 Zn3 -133.8(6) 3_556
C53 C52 O19 C51 -11.6(8) .
C57 C52 O19 C51 175.3(5) .
C34 C51 O19 C52 -162.6(5) .
O21 C58 O20 Zn4 3.5(7) .
C55 C58 O20 Zn4 -172.6(5) .
O20 C58 O21 Zn4 -4.1(8) .
C55 C58 O21 Zn4 169.9(10) .
C61 C60 O22 C59 8.7(8) .
C65 C60 O22 C59 -169.0(5) .
C34 C59 O22 C60 140.6(6) .
O24 C66 O23 Zn4 -85.2(11) 2_564
C63 C66 O23 Zn4 95.8(8) 2_564
O23 C66 O24 Zn3 -4.4(9) 3
C63 C66 O24 Zn3 174.7(5) 3
N1 C69 O25 Zn4 158.6(6) .
C70 C69 O25 Zn4 -20.8(12) .
C9 O2 Zn1 O1W -166.8(5) .
C9 O2 Zn1 O9 -50.5(6) 1_656
C9 O2 Zn1 O5 70.4(6) 4_545
C9 O3 Zn2 O11 -153.6(4) 3_546
C9 O3 Zn2 O6 -55.8(5) 4_545
C9 O3 Zn2 O8 75.6(4) 1_656
C42 O14 Zn3 O18 -154.7(5) 3_444
C42 O14 Zn3 O2W -45.3(5) .
C42 O14 Zn3 O24 58.6(5) 3_445
C58 O21 Zn4 O3W -169.2(6) .
C58 O21 Zn4 O23 -14(3) 2_565
C58 O21 Zn4 O17 96.2(6) 2_564
C58 O21 Zn4 O25 -80.0(6) .
C58 O21 Zn4 O20 2.6(5) .
C69 O25 Zn4 O3W -160.9(9) .
C69 O25 Zn4 O21 108.6(9) .
C69 O25 Zn4 O23 -65.6(9) 2_565
C69 O25 Zn4 O17 -11(3) 2_564
C69 O25 Zn4 O20 53.2(9) .
C69 O25 Zn4 C58 82.6(9) .
C58 O20 Zn4 O3W 12.3(7) .
C58 O20 Zn4 O21 -2.3(5) .
C58 O20 Zn4 O23 175.7(5) 2_565
C58 O20 Zn4 O17 -92.0(5) 2_564
C58 O20 Zn4 O25 91.9(5) .
O21 C58 Zn4 O3W 12.1(6) .
O20 C58 Zn4 O3W -172.2(4) .
C55 C58 Zn4 O3W -135(3) .
O20 C58 Zn4 O21 175.7(9) .
C55 C58 Zn4 O21 -148(3) .
O21 C58 Zn4 O23 177.2(5) 2_565
O20 C58 Zn4 O23 -7.1(7) 2_565
C55 C58 Zn4 O23 30(3) 2_565
O21 C58 Zn4 O17 -85.4(6) 2_564
O20 C58 Zn4 O17 90.3(5) 2_564
C55 C58 Zn4 O17 127(3) 2_564
O21 C58 Zn4 O25 99.0(6) .
O20 C58 Zn4 O25 -85.3(5) .
C55 C58 Zn4 O25 -49(3) .
O21 C58 Zn4 O20 -175.7(9) .
C55 C58 Zn4 O20 37(3) .
